data_1011133
loop_
_publ_author_name
'Hendricks, S B'
'Posnjak, E'
'Kracek, F C'

_publ_section_title
;
Molecular rotation in the solid state. The variation of the crystal
structure of ammonium nitrate with temperature
;
_journal_coden_ASTM JACSAT
_journal_name_full 'Journal of the American Chemical Society'
_journal_page_first 2766
_journal_page_last 2786
_journal_paper_doi 10.1021/ja01346a020
_journal_volume 54
_journal_year 1932
_chemical_formula_structural '(N H4) (N O3)'
_chemical_formula_sum 'H4 N2 O3'
_chemical_name_systematic 'Ammonium nitrate(V) - IV'
_space_group_IT_number 59
_symmetry_cell_setting orthorhombic
_symmetry_space_group_name_Hall 'P 2 2ab -1ab'
_symmetry_space_group_name_H-M 'P m m n :1'
_cell_angle_alpha 90
_cell_angle_beta 90
_cell_angle_gamma 90
_cell_formula_units_Z 2
_cell_length_a 5.75
_cell_length_b 5.45
_cell_length_c 4.96
_cell_volume 155.4
_exptl_crystal_density_meas 1.72
_cod_original_sg_symbol_H-M 'P m m n S'
_cod_database_code 1011133
_cod_depositor_comments
;
 Removing dummy H atoms since the hydrogen atoms they represent are already
 marked using the _atom_site_attached_hydrogens data item.

 Antanas Vaitkus,
 2017-09-11
;

loop_
_symmetry_equiv_pos_as_xyz
x,y,z
-x,-y,z
1/2-x,1/2-y,-z
1/2-x,1/2+y,-z
-x,y,z
x,-y,z
1/2+x,1/2+y,-z
1/2+x,1/2-y,-z

loop_
_atom_site_label
_atom_site_type_symbol
_atom_site_symmetry_multiplicity
_atom_site_Wyckoff_symbol
_atom_site_fract_x
_atom_site_fract_y
_atom_site_fract_z
_atom_site_occupancy
_atom_site_attached_hydrogens
_atom_site_calc_flag
N1 N3- 2 b 0. 0.5 0.57 1. 4 d
N2 N5+ 2 a 0. 0. 0.03 1. 0 d
O1 O2- 2 a 0. 0. 0.28 1. 0 d
O2 O2- 4 f 0.19 0. -0.095 1. 0 d

loop_
_atom_type_symbol
_atom_type_oxidation_number
N3- -3.000
N5+ 5.000
O2- -2.000
